data_4070365
loop_
_publ_author_name
'Ylijoki, Kai E. O.'
'Witherell, Ross D.'
'Kirk, Andrew D.'
'B\"ocklein, Sebastian'
'Lofstrand, Verner A.'
'McDonald, Robert'
'Ferguson, Michael J.'
'Stryker, Jeffrey M.'

_publ_section_title
;
 Synthesis, Structure, and Reactivity of Alkyl-Substituted Half-Sandwich
 \h5-Pentadienyl Complexes of Cobalt
;
_journal_issue 23
_journal_name_full Organometallics
_journal_page_first 6807
_journal_paper_doi 10.1021/om900754h
_journal_volume 28
_journal_year 2009
_chemical_formula_moiety 'C16 H24 Co, F6 P'
_chemical_formula_sum 'C16 H24 Co F6 P'
_chemical_formula_weight 420.25
_chemical_name_systematic
;

 ?

;
_space_group_IT_number 61
_symmetry_cell_setting orthorhombic
_symmetry_space_group_name_Hall '-P 2ac 2ab'
_symmetry_space_group_name_H-M 'P b c a'
_atom_sites_solution_hydrogens geom
_atom_sites_solution_primary direct
_atom_sites_solution_secondary difmap
_audit_creation_method SHELXL-97
_cell_angle_alpha 90.00
_cell_angle_beta 90.00
_cell_angle_gamma 90.00
_cell_formula_units_Z 8
_cell_length_a 14.0707(11)
_cell_length_b 14.9379(12)
_cell_length_c 17.0864(14)
_cell_measurement_reflns_used 4116
_cell_measurement_temperature 193(2)
_cell_measurement_theta_max 25.93
_cell_measurement_theta_min 2.32
_cell_volume 3591.3(5)
_computing_cell_refinement 'Bruker SAINT (Bruker, 1997)'
_computing_data_collection 'Bruker SMART (Bruker, 1997)'
_computing_data_reduction 'Bruker SAINT (Bruker, 1997)'
_computing_molecular_graphics 'Bruker SHELXTL (Bruker, 1997)'
_computing_publication_material 'Bruker SHELXTL (Bruker, 1997)'
_computing_structure_refinement 'SHELXL-97 (Sheldrick, 1997)'
_computing_structure_solution 'SHELXS-97 (Sheldrick, 1990)'
_diffrn_ambient_temperature 193(2)
_diffrn_detector_area_resol_mean 8.192
_diffrn_measured_fraction_theta_full 0.998
_diffrn_measured_fraction_theta_max 0.998
_diffrn_measurement_device_type 'Bruker PLATFORM diffractometer/SMART 1000 CCD area detector'
_diffrn_measurement_method '\w scans'
_diffrn_radiation_monochromator graphite
_diffrn_radiation_source 'fine-focus sealed tube'
_diffrn_radiation_type MoK\a
_diffrn_radiation_wavelength 0.71073
_diffrn_reflns_av_R_equivalents 0.0380
_diffrn_reflns_av_sigmaI/netI 0.0210
_diffrn_reflns_limit_h_max 17
_diffrn_reflns_limit_h_min -17
_diffrn_reflns_limit_k_max 18
_diffrn_reflns_limit_k_min -18
_diffrn_reflns_limit_l_max 21
_diffrn_reflns_limit_l_min -21
_diffrn_reflns_number 26209
_diffrn_reflns_theta_full 26.39
_diffrn_reflns_theta_max 26.39
_diffrn_reflns_theta_min 2.32
_diffrn_standards_decay_% 0
_diffrn_standards_interval_time 0
_diffrn_standards_number 0
_exptl_absorpt_coefficient_mu 1.098
_exptl_absorpt_correction_T_max 0.8704
_exptl_absorpt_correction_T_min 0.6679
_exptl_absorpt_correction_type multi-scan
_exptl_absorpt_process_details 'SADABS (Sheldrick, 1996)'
_exptl_crystal_colour orange
_exptl_crystal_density_diffrn 1.555
_exptl_crystal_density_method 'not measured'
_exptl_crystal_description plate
_exptl_crystal_F_000 1728
_exptl_crystal_size_max 0.40
_exptl_crystal_size_mid 0.32
_exptl_crystal_size_min 0.13
_refine_diff_density_max 0.393
_refine_diff_density_min -0.258
_refine_diff_density_rms 0.059
_refine_ls_extinction_method none
_refine_ls_goodness_of_fit_ref 1.041
_refine_ls_hydrogen_treatment constr
_refine_ls_matrix_type full
_refine_ls_number_parameters 330
_refine_ls_number_reflns 3682
_refine_ls_number_restraints 36
_refine_ls_restrained_S_all 1.050
_refine_ls_R_factor_all 0.0687
_refine_ls_R_factor_gt 0.0438
_refine_ls_shift/su_max 0.000
_refine_ls_shift/su_mean 0.000
_refine_ls_structure_factor_coef Fsqd
_refine_ls_weighting_details 'calc w=1/[\s^2^(Fo^2^)+(0.0516P)^2^+3.3836P] where P=(Fo^2^+2Fc^2^)/3'
_refine_ls_weighting_scheme calc
_refine_ls_wR_factor_gt 0.1077
_refine_ls_wR_factor_ref 0.1257
_reflns_number_gt 2538
_reflns_number_total 3682
_reflns_threshold_expression I>2\s(I)
_cod_data_source_file om900754h_si_002.cif
_cod_data_source_block 7c
_cod_depositor_comments
;
The following automatic conversions were performed:

'_symmetry_cell_setting' value 'Orthorhombic' changed to
'orthorhombic' according to
/home/saulius/struct/CIF-dictionaries/cif_core.dic dictionary named
'cif_core.dic' version 2.4.2 from 2011-04-26.

Automatic conversion script
Id: cif_fix_values 1715 2011-07-08 13:25:40Z adriana 
;
_cod_database_code 4070365

loop_
_symmetry_equiv_pos_as_xyz
'x, y, z'
'-x+1/2, -y, z+1/2'
'-x, y+1/2, -z+1/2'
'x+1/2, -y+1/2, -z'
'-x, -y, -z'
'x-1/2, y, -z-1/2'
'x, -y-1/2, z-1/2'
'-x-1/2, y-1/2, z'

loop_
_atom_site_label
_atom_site_type_symbol
_atom_site_fract_x
_atom_site_fract_y
_atom_site_fract_z
_atom_site_U_iso_or_equiv
_atom_site_adp_type
_atom_site_occupancy
_atom_site_symmetry_multiplicity
_atom_site_calc_flag
_atom_site_refinement_flags
_atom_site_disorder_assembly
_atom_site_disorder_group
Co Co 0.35095(3) 0.24739(3) 0.37310(2) 0.04716(16) Uani 1 1 d . . .
C1A C 0.2402(9) 0.2638(10) 0.4619(5) 0.048(2) Uani 0.50 1 d P A 1
H1AA H 0.2031 0.2099 0.4763 0.057 Uiso 0.50 1 calc PR A 1
H1AB H 0.2545 0.3041 0.5064 0.057 Uiso 0.50 1 calc PR A 1
C2A C 0.2192(9) 0.3047(8) 0.3885(7) 0.049(3) Uani 0.50 1 d P A 1
C3A C 0.2281(4) 0.2602(5) 0.3148(4) 0.0578(17) Uani 0.50 1 d P A 1
H3A H 0.2309 0.3009 0.2684 0.069 Uiso 0.50 1 calc PR A 1
C4A C 0.2638(6) 0.1746(5) 0.3017(5) 0.0549(12) Uiso 0.50 1 d P A 1
H4A H 0.2861 0.1576 0.2482 0.066 Uiso 0.50 1 calc PR A 1
C5A C 0.2851(6) 0.1130(6) 0.3708(5) 0.077(2) Uani 0.50 1 d P A 1
H5AA H 0.3273 0.0612 0.3612 0.093 Uiso 0.50 1 calc PR A 1
H5AB H 0.2328 0.1013 0.4082 0.093 Uiso 0.50 1 calc PR A 1
C6A C 0.2012(5) 0.4025(5) 0.3869(4) 0.0603(17) Uani 0.50 1 d P A 1
H6AA H 0.1325 0.4134 0.3863 0.072 Uiso 0.50 1 calc PR A 1
H6AB H 0.2300 0.4284 0.3398 0.072 Uiso 0.50 1 calc PR A 1
H6AC H 0.2292 0.4302 0.4335 0.072 Uiso 0.50 1 calc PR A 1
C1B C 0.2378(9) 0.3380(8) 0.3860(10) 0.069(4) Uani 0.50 1 d P A 2
H1BA H 0.2502 0.3935 0.4160 0.083 Uiso 0.50 1 calc PR A 2
H1BB H 0.1947 0.3460 0.3407 0.083 Uiso 0.50 1 calc PR A 2
C2B C 0.2305(8) 0.2567(12) 0.4288(7) 0.062(3) Uani 0.50 1 d P A 2
C3B C 0.2413(5) 0.1730(5) 0.3958(5) 0.0667(19) Uani 0.50 1 d P A 2
H3B H 0.2530 0.1234 0.4338 0.080 Uiso 0.50 1 calc PR A 2
C4B C 0.2647(6) 0.1551(6) 0.3231(5) 0.0549(12) Uiso 0.50 1 d P A 2
H4B H 0.2926 0.0948 0.3123 0.066 Uiso 0.50 1 calc PR A 2
C5B C 0.2781(5) 0.2273(5) 0.2600(4) 0.0642(18) Uani 0.50 1 d P A 2
H5BA H 0.2232 0.2664 0.2481 0.077 Uiso 0.50 1 calc PR A 2
H5BB H 0.3179 0.2119 0.2141 0.077 Uiso 0.50 1 calc PR A 2
C6B C 0.2235(6) 0.2603(6) 0.5185(5) 0.078(2) Uani 0.50 1 d P A 2
H6BA H 0.1576 0.2500 0.5345 0.094 Uiso 0.50 1 calc PR A 2
H6BB H 0.2443 0.3193 0.5369 0.094 Uiso 0.50 1 calc PR A 2
H6BC H 0.2644 0.2139 0.5412 0.094 Uiso 0.50 1 calc PR A 2
C10 C 0.47630(19) 0.1970(2) 0.41687(19) 0.0513(8) Uani 1 1 d . A .
C11 C 0.45808(19) 0.2828(2) 0.44919(17) 0.0478(7) Uani 1 1 d . A .
C12 C 0.45234(19) 0.3455(2) 0.38656(16) 0.0438(7) Uani 1 1 d . A .
C13 C 0.46845(19) 0.2995(2) 0.31581(16) 0.0446(7) Uani 1 1 d . A .
C14 C 0.48229(19) 0.2074(2) 0.33370(18) 0.0469(7) Uani 1 1 d . A .
C15 C 0.4914(3) 0.1128(3) 0.4618(3) 0.0866(13) Uani 1 1 d . . .
H15A H 0.5591 0.1062 0.4741 0.104 Uiso 1 1 calc R A .
H15B H 0.4704 0.0616 0.4304 0.104 Uiso 1 1 calc R . .
H15C H 0.4547 0.1150 0.5106 0.104 Uiso 1 1 calc R . .
C16 C 0.4538(3) 0.3059(3) 0.53433(19) 0.0802(12) Uani 1 1 d . . .
H16A H 0.5171 0.3240 0.5524 0.096 Uiso 1 1 calc R A .
H16B H 0.4325 0.2536 0.5641 0.096 Uiso 1 1 calc R . .
H16C H 0.4090 0.3554 0.5422 0.096 Uiso 1 1 calc R . .
C17 C 0.4396(2) 0.4446(2) 0.3940(2) 0.0681(10) Uani 1 1 d . . .
H17A H 0.5020 0.4735 0.3969 0.082 Uiso 1 1 calc R A .
H17B H 0.4035 0.4579 0.4416 0.082 Uiso 1 1 calc R . .
H17C H 0.4049 0.4672 0.3483 0.082 Uiso 1 1 calc R . .
C18 C 0.4756(3) 0.3410(3) 0.23630(19) 0.0743(11) Uani 1 1 d . . .
H18A H 0.5401 0.3642 0.2284 0.089 Uiso 1 1 calc R A .
H18B H 0.4298 0.3902 0.2321 0.089 Uiso 1 1 calc R . .
H18C H 0.4617 0.2958 0.1963 0.089 Uiso 1 1 calc R . .
C19 C 0.5063(3) 0.1354(3) 0.2760(2) 0.0746(11) Uani 1 1 d . . .
H19A H 0.5755 0.1318 0.2700 0.089 Uiso 1 1 calc R A .
H19B H 0.4773 0.1494 0.2254 0.089 Uiso 1 1 calc R . .
H19C H 0.4820 0.0779 0.2950 0.089 Uiso 1 1 calc R . .
P1A P 0.73990(16) 0.48348(15) 0.36540(12) 0.0471(7) Uani 0.50 1 d PD B 1
F1A F 0.7871(3) 0.4845(3) 0.28172(14) 0.096(2) Uani 0.50 1 d PD B 1
F2A F 0.8315(2) 0.4374(3) 0.4001(2) 0.0808(14) Uani 0.50 1 d PD B 1
F3A F 0.6959(3) 0.38848(19) 0.3477(2) 0.108(2) Uani 0.50 1 d PD B 1
F4A F 0.7837(3) 0.57850(18) 0.3832(2) 0.0989(17) Uani 0.50 1 d PD B 1
F5A F 0.6482(2) 0.5295(3) 0.3307(2) 0.0810(19) Uani 0.50 1 d PD B 1
F6A F 0.6926(3) 0.4824(3) 0.44913(16) 0.090(2) Uani 0.50 1 d PD B 1
P1B P 0.73435(19) 0.46492(18) 0.37696(15) 0.0552(8) Uani 0.50 1 d PD C 2
F1B F 0.8022(3) 0.4962(3) 0.3088(3) 0.132(3) Uani 0.50 1 d PD C 2
F2B F 0.7949(3) 0.3768(2) 0.3870(3) 0.102(2) Uani 0.50 1 d PD C 2
F3B F 0.6688(3) 0.4159(3) 0.3156(2) 0.126(3) Uani 0.50 1 d PD C 2
F4B F 0.7998(3) 0.5139(4) 0.4384(3) 0.190(4) Uani 0.50 1 d PD C 2
F5B F 0.6737(3) 0.5531(2) 0.3670(3) 0.103(2) Uani 0.50 1 d PD C 2
F6B F 0.6664(3) 0.4336(3) 0.4451(2) 0.105(2) Uani 0.50 1 d PD C 2

loop_
_atom_site_aniso_label
_atom_site_aniso_U_11
_atom_site_aniso_U_22
_atom_site_aniso_U_33
_atom_site_aniso_U_23
_atom_site_aniso_U_13
_atom_site_aniso_U_12
Co 0.0288(2) 0.0518(3) 0.0609(3) -0.01151(19) -0.00538(17) 0.00416(17)
C1A 0.042(4) 0.062(6) 0.039(6) -0.001(5) 0.013(5) 0.003(4)
C2A 0.030(5) 0.057(8) 0.059(6) 0.018(5) 0.002(4) 0.005(5)
C3A 0.028(3) 0.097(5) 0.048(4) -0.005(3) -0.011(3) 0.011(3)
C5A 0.056(4) 0.059(5) 0.117(7) 0.001(5) -0.010(4) -0.006(4)
C6A 0.047(4) 0.066(5) 0.067(4) -0.005(3) 0.004(3) 0.012(3)
C1B 0.031(6) 0.054(8) 0.122(9) 0.008(7) 0.006(5) 0.010(5)
C2B 0.029(4) 0.091(8) 0.065(9) -0.017(9) 0.017(6) -0.009(4)
C3B 0.037(3) 0.058(5) 0.105(6) 0.006(4) 0.009(4) -0.018(3)
C5B 0.049(4) 0.073(5) 0.071(5) 0.010(4) -0.018(3) -0.008(3)
C6B 0.059(5) 0.080(6) 0.096(7) -0.008(5) 0.029(4) -0.005(4)
C10 0.0312(14) 0.0570(19) 0.066(2) 0.0139(15) -0.0031(13) 0.0081(13)
C11 0.0313(14) 0.068(2) 0.0439(16) -0.0025(14) -0.0038(12) 0.0019(14)
C12 0.0317(14) 0.0496(16) 0.0503(17) -0.0066(13) 0.0025(12) 0.0008(12)
C13 0.0326(14) 0.0575(18) 0.0437(15) -0.0006(13) -0.0004(11) 0.0061(13)
C14 0.0328(14) 0.0514(18) 0.0564(18) -0.0086(14) -0.0026(13) 0.0057(13)
C15 0.064(2) 0.081(3) 0.115(3) 0.047(3) 0.008(2) 0.017(2)
C16 0.055(2) 0.138(4) 0.0469(19) -0.015(2) -0.0031(16) 0.002(2)
C17 0.0473(19) 0.053(2) 0.104(3) -0.0147(19) 0.0129(18) -0.0028(16)
C18 0.067(2) 0.102(3) 0.054(2) 0.019(2) 0.0069(17) 0.025(2)
C19 0.060(2) 0.071(2) 0.093(3) -0.033(2) 0.003(2) 0.0149(18)
P1A 0.0386(13) 0.0640(15) 0.0387(11) -0.0091(10) -0.0007(9) 0.0122(10)
F1A 0.112(5) 0.135(5) 0.042(2) -0.009(3) 0.011(2) 0.061(4)
F2A 0.055(3) 0.106(4) 0.081(3) 0.016(3) -0.017(2) 0.031(3)
F3A 0.160(6) 0.067(3) 0.095(4) -0.006(3) -0.065(4) -0.031(4)
F4A 0.116(5) 0.079(3) 0.101(4) -0.001(3) -0.034(3) -0.017(3)
F5A 0.038(2) 0.117(5) 0.088(4) 0.038(3) 0.003(2) 0.015(2)
F6A 0.139(5) 0.088(4) 0.042(2) 0.011(2) 0.038(3) 0.043(4)
P1B 0.0465(15) 0.0614(14) 0.0576(15) -0.0038(12) 0.0013(11) 0.0095(11)
F1B 0.072(4) 0.129(6) 0.194(7) 0.075(5) 0.069(5) 0.018(4)
F2B 0.116(5) 0.089(4) 0.103(4) 0.023(3) 0.039(3) 0.057(3)
F3B 0.102(4) 0.189(8) 0.088(4) -0.061(5) -0.013(4) -0.007(5)
F4B 0.128(6) 0.191(8) 0.251(10) -0.105(8) -0.091(7) 0.008(6)
F5B 0.101(5) 0.077(4) 0.132(6) 0.010(4) 0.015(4) 0.046(4)
F6B 0.086(4) 0.135(6) 0.095(4) 0.047(4) 0.029(3) 0.054(4)

loop_
_atom_type_symbol
_atom_type_description
_atom_type_scat_dispersion_real
_atom_type_scat_dispersion_imag
_atom_type_scat_source
C C 0.0033 0.0016 'International Tables Vol C Tables 4.2.6.8 and 6.1.1.4'
H H 0.0000 0.0000 'International Tables Vol C Tables 4.2.6.8 and 6.1.1.4'
F F 0.0171 0.0103 'International Tables Vol C Tables 4.2.6.8 and 6.1.1.4'
P P 0.1023 0.0942 'International Tables Vol C Tables 4.2.6.8 and 6.1.1.4'
Co Co 0.3494 0.9721 'International Tables Vol C Tables 4.2.6.8 and 6.1.1.4'

loop_
_geom_angle_atom_site_label_1
_geom_angle_atom_site_label_2
_geom_angle_atom_site_label_3
_geom_angle
C3B Co C2B 41.6(5)
C3B Co C3A 57.8(3)
C2B Co C3A 59.1(5)
C3B Co C4B 38.6(3)
C2B Co C4B 74.5(4)
C3A Co C4B 48.6(3)
C3B Co C4A 48.5(3)
C2B Co C4A 78.9(4)
C3A Co C4A 40.2(3)
C4B Co C4A 13.2(3)
C3B Co C14 127.9(3)
C2B Co C14 164.3(6)
C3A Co C14 129.8(2)
C4B Co C14 101.7(3)
C4A Co C14 100.9(3)
C3B Co C12 159.5(3)
C2B Co C12 119.8(4)
C3A Co C12 125.9(2)
C4B Co C12 161.3(2)
C4A Co C12 149.5(2)
C14 Co C12 67.67(11)
C3B Co C10 113.6(3)
C2B Co C10 126.4(5)
C3A Co C10 162.6(2)
C4B Co C10 114.7(3)
C4A Co C10 122.4(2)
C14 Co C10 40.75(13)
C12 Co C10 68.02(12)
C3B Co C2A 59.8(4)
C2B Co C2A 29.0(6)
C3A Co C2A 41.2(4)
C4B Co C2A 78.3(4)
C4A Co C2A 76.0(4)
C14 Co C2A 166.4(4)
C12 Co C2A 108.3(3)
C10 Co C2A 151.3(4)
C3B Co C11 127.1(3)
C2B Co C11 108.0(3)
C3A Co C11 157.0(2)
C4B Co C11 151.6(3)
C4A Co C11 162.3(2)
C14 Co C11 67.88(12)
C12 Co C11 40.46(12)
C10 Co C11 40.32(13)
C2A Co C11 118.1(3)
C3B Co C13 160.6(3)
C2B Co C13 153.8(5)
C3A Co C13 114.7(2)
C4B Co C13 122.3(2)
C4A Co C13 113.4(2)
C14 Co C13 40.31(12)
C12 Co C13 39.87(11)
C10 Co C13 68.01(12)
C2A Co C13 128.4(3)
C11 Co C13 67.54(12)
C3B Co C1B 75.3(4)
C2B Co C1B 40.9(6)
C3A Co C1B 48.5(4)
C4B Co C1B 91.6(4)
C4A Co C1B 87.2(4)
C14 Co C1B 154.5(3)
C12 Co C1B 93.1(3)
C10 Co C1B 147.9(4)
C2A Co C1B 15.5(3)
C11 Co C1B 108.8(4)
C13 Co C1B 114.3(3)
C3B Co C1A 50.2(4)
C2B Co C1A 15.1(4)
C3A Co C1A 73.7(4)
C4B Co C1A 86.7(4)
C4A Co C1A 92.7(4)
C14 Co C1A 154.1(3)
C12 Co C1A 109.6(3)
C10 Co C1A 113.5(3)
C2A Co C1A 39.1(5)
C11 Co C1A 93.1(3)
C13 Co C1A 148.5(4)
C1B Co C1A 46.9(5)
C3B Co C5B 74.2(3)
C2B Co C5B 91.9(4)
C3A Co C5B 34.7(3)
C4B Co C5B 42.3(3)
C4A Co C5B 29.1(2)
C14 Co C5B 95.2(2)
C12 Co C5B 121.1(2)
C10 Co C5B 131.8(2)
C2A Co C5B 75.5(4)
C11 Co C5B 158.0(2)
C13 Co C5B 90.4(2)
C1B Co C5B 80.1(5)
C1A Co C5B 107.0(3)
C3B Co C5A 31.8(3)
C2B Co C5A 73.1(5)
C3A Co C5A 73.5(3)
C4B Co C5A 28.8(3)
C4A Co C5A 41.8(3)
C14 Co C5A 96.2(2)
C12 Co C5A 159.9(2)
C10 Co C5A 91.9(2)
C2A Co C5A 90.2(4)
C11 Co C5A 123.5(2)
C13 Co C5A 131.8(3)
C1B Co C5A 105.6(4)
C1A Co C5A 79.4(4)
C5B Co C5A 70.5(3)
C2A C1A Co 65.5(7)
C1A C2A C3A 123.8(11)
C1A C2A C6A 118.3(10)
C3A C2A C6A 117.3(9)
C1A C2A Co 75.4(7)
C3A C2A Co 67.4(6)
C6A C2A Co 124.2(7)
C4A C3A C2A 126.9(8)
C4A C3A Co 71.4(4)
C2A C3A Co 71.4(6)
C3A C4A C5A 120.0(7)
C3A C4A Co 68.4(4)
C5A C4A Co 75.0(4)
C4A C5A Co 63.2(4)
C2B C1B Co 63.8(7)
C3B C2B C1B 123.7(11)
C3B C2B C6B 116.6(14)
C1B C2B C6B 119.2(13)
C3B C2B Co 68.9(6)
C1B C2B Co 75.3(8)
C6B C2B Co 123.0(8)
C4B C3B C2B 126.8(10)
C4B C3B Co 74.2(5)
C2B C3B Co 69.6(6)
C3B C4B C5B 123.5(8)
C3B C4B Co 67.2(4)
C5B C4B Co 75.2(4)
C4B C5B Co 62.5(4)
C11 C10 C14 107.4(3)
C11 C10 C15 126.0(3)
C14 C10 C15 126.5(3)
C11 C10 Co 69.90(16)
C14 C10 Co 69.52(15)
C15 C10 Co 128.2(2)
C10 C11 C12 108.2(3)
C10 C11 C16 126.4(3)
C12 C11 C16 125.2(3)
C10 C11 Co 69.78(16)
C12 C11 Co 69.70(16)
C16 C11 Co 130.0(2)
C13 C12 C11 108.4(3)
C13 C12 C17 125.0(3)
C11 C12 C17 126.4(3)
C13 C12 Co 70.64(17)
C11 C12 Co 69.84(17)
C17 C12 Co 129.1(2)
C12 C13 C14 108.0(2)
C12 C13 C18 126.0(3)
C14 C13 C18 125.9(3)
C12 C13 Co 69.49(16)
C14 C13 Co 69.17(16)
C18 C13 Co 129.7(2)
C13 C14 C10 108.1(3)
C13 C14 C19 125.8(3)
C10 C14 C19 126.0(3)
C13 C14 Co 70.52(15)
C10 C14 Co 69.73(16)
C19 C14 Co 128.8(2)
F1A P1A F4A 90.03(6)
F1A P1A F3A 90.03(6)
F4A P1A F3A 179.93(10)
F1A P1A F2A 90.03(6)
F4A P1A F2A 90.04(6)
F3A P1A F2A 90.01(6)
F1A P1A F6A 179.98(10)
F4A P1A F6A 89.99(6)
F3A P1A F6A 89.95(6)
F2A P1A F6A 89.97(6)
F1A P1A F5A 90.00(6)
F4A P1A F5A 89.98(6)
F3A P1A F5A 89.98(6)
F2A P1A F5A 179.96(10)
F6A P1A F5A 90.00(6)
F4B P1B F3B 179.93(10)
F4B P1B F1B 90.04(6)
F3B P1B F1B 90.03(6)
F4B P1B F2B 90.00(6)
F3B P1B F2B 90.02(6)
F1B P1B F2B 90.03(6)
F4B P1B F6B 89.98(6)
F3B P1B F6B 89.95(6)
F1B P1B F6B 179.97(10)
F2B P1B F6B 90.00(6)
F4B P1B F5B 90.01(6)
F3B P1B F5B 89.98(6)
F1B P1B F5B 90.01(6)
F2B P1B F5B 179.96(10)
F6B P1B F5B 89.96(6)

loop_
_geom_bond_atom_site_label_1
_geom_bond_atom_site_label_2
_geom_bond_distance
Co C3B 1.941(6)
Co C2B 1.949(12)
Co C3A 2.005(5)
Co C4B 2.025(8)
Co C4A 2.043(8)
Co C14 2.055(3)
Co C12 2.058(3)
Co C10 2.058(3)
Co C2A 2.058(13)
Co C11 2.060(3)
Co C13 2.073(3)
Co C1B 2.102(14)
Co C1A 2.189(11)
Co C5B 2.208(7)
Co C5A 2.212(8)
C1A C2A 1.428(16)
C2A C3A 1.429(15)
C2A C6A 1.482(13)
C3A C4A 1.392(10)
C4A C5A 1.526(11)
C1B C2B 1.42(2)
C2B C3B 1.380(18)
C2B C6B 1.536(12)
C3B C4B 1.313(11)
C4B C5B 1.537(11)
C10 C11 1.419(4)
C10 C14 1.432(5)
C10 C15 1.490(4)
C11 C12 1.424(4)
C11 C16 1.496(4)
C12 C13 1.409(4)
C12 C17 1.496(4)
C13 C14 1.422(4)
C13 C18 1.497(4)
C14 C19 1.498(4)
P1A F1A 1.5768(9)
P1A F4A 1.5772(9)
P1A F3A 1.5773(9)
P1A F2A 1.5773(9)
P1A F6A 1.5777(9)
P1A F5A 1.5778(9)
P1B F4B 1.5768(9)
P1B F3B 1.5770(9)
P1B F1B 1.5771(9)
P1B F2B 1.5775(9)
P1B F6B 1.5780(9)
P1B F5B 1.5780(9)

loop_
_geom_torsion_atom_site_label_1
_geom_torsion_atom_site_label_2
_geom_torsion_atom_site_label_3
_geom_torsion_atom_site_label_4
_geom_torsion
C3B Co C1A C2A -89.2(8)
C2B Co C1A C2A -40(3)
C3A Co C1A C2A -27.8(6)
C4B Co C1A C2A -75.5(7)
C4A Co C1A C2A -63.8(7)
C14 Co C1A C2A 174.2(6)
C12 Co C1A C2A 95.1(6)
C10 Co C1A C2A 168.9(6)
C11 Co C1A C2A 132.9(6)
C13 Co C1A C2A 83.0(9)
C1B Co C1A C2A 19.9(7)
C5B Co C1A C2A -37.9(7)
C5A Co C1A C2A -103.6(7)
Co C1A C2A C3A 49.2(10)
Co C1A C2A C6A -121.3(10)
C3B Co C2A C1A 62.7(7)
C2B Co C2A C1A 20.1(12)
C3A Co C2A C1A 137.1(9)
C4B Co C2A C1A 99.3(7)
C4A Co C2A C1A 112.6(7)
C14 Co C2A C1A -169.2(12)
C12 Co C2A C1A -98.9(7)
C10 Co C2A C1A -21.5(11)
C11 Co C2A C1A -56.0(7)
C13 Co C2A C1A -138.6(6)
C1B Co C2A C1A -112(3)
C5B Co C2A C1A 142.6(7)
C5A Co C2A C1A 72.8(7)
C3B Co C2A C3A -74.3(6)
C2B Co C2A C3A -116.9(12)
C4B Co C2A C3A -37.8(5)
C4A Co C2A C3A -24.5(5)
C14 Co C2A C3A 53.7(16)
C12 Co C2A C3A 124.0(5)
C10 Co C2A C3A -158.6(5)
C11 Co C2A C3A 167.0(4)
C13 Co C2A C3A 84.4(6)
C1B Co C2A C3A 111(3)
C1A Co C2A C3A -137.1(9)
C5B Co C2A C3A 5.6(5)
C5A Co C2A C3A -64.2(5)
C3B Co C2A C6A 177.2(11)
C2B Co C2A C6A 134.6(16)
C3A Co C2A C6A -108.5(11)
C4B Co C2A C6A -146.3(10)
C4A Co C2A C6A -133.0(10)
C14 Co C2A C6A -55(2)
C12 Co C2A C6A 15.5(10)
C10 Co C2A C6A 93.0(11)
C11 Co C2A C6A 58.5(10)
C13 Co C2A C6A -24.1(11)
C1B Co C2A C6A 2(2)
C1A Co C2A C6A 114.5(12)
C5B Co C2A C6A -102.9(9)
C5A Co C2A C6A -172.7(9)
C1A C2A C3A C4A -4.9(16)
C6A C2A C3A C4A 165.7(8)
Co C2A C3A C4A 47.6(8)
C1A C2A C3A Co -52.5(11)
C6A C2A C3A Co 118.0(9)
C3B Co C3A C4A -62.0(5)
C2B Co C3A C4A -111.2(8)
C4B Co C3A C4A -14.6(5)
C14 Co C3A C4A 52.8(6)
C12 Co C3A C4A 142.4(4)
C10 Co C3A C4A 2.5(10)
C2A Co C3A C4A -141.4(8)
C11 Co C3A C4A -172.1(5)
C13 Co C3A C4A 97.6(5)
C1B Co C3A C4A -161.0(7)
C1A Co C3A C4A -114.8(6)
C5B Co C3A C4A 48.1(5)
C5A Co C3A C4A -31.4(5)
C3B Co C3A C2A 79.4(6)
C2B Co C3A C2A 30.2(7)
C4B Co C3A C2A 126.8(7)
C4A Co C3A C2A 141.4(8)
C14 Co C3A C2A -165.7(5)
C12 Co C3A C2A -76.2(6)
C10 Co C3A C2A 144.0(7)
C11 Co C3A C2A -30.6(9)
C13 Co C3A C2A -120.9(5)
C1B Co C3A C2A -19.5(6)
C1A Co C3A C2A 26.6(6)
C5B Co C3A C2A -170.5(8)
C5A Co C3A C2A 110.1(6)
C2A C3A C4A C5A 9.1(12)
Co C3A C4A C5A 56.7(6)
C2A C3A C4A Co -47.6(8)
C3B Co C4A C3A 86.9(6)
C2B Co C4A C3A 54.6(7)
C4B Co C4A C3A 124(2)
C14 Co C4A C3A -141.5(4)
C12 Co C4A C3A -77.2(7)
C10 Co C4A C3A -179.1(4)
C2A Co C4A C3A 25.0(5)
C11 Co C4A C3A 169.7(6)
C13 Co C4A C3A -101.2(4)
C1B Co C4A C3A 14.1(6)
C1A Co C4A C3A 60.7(6)
C5B Co C4A C3A -60.4(6)
C5A Co C4A C3A 131.5(7)
C3B Co C4A C5A -44.6(5)
C2B Co C4A C5A -76.9(7)
C3A Co C4A C5A -131.5(7)
C4B Co C4A C5A -7.7(17)
C14 Co C4A C5A 87.1(4)
C12 Co C4A C5A 151.3(4)
C10 Co C4A C5A 49.4(5)
C2A Co C4A C5A -106.5(6)
C11 Co C4A C5A 38.2(10)
C13 Co C4A C5A 127.4(4)
C1B Co C4A C5A -117.3(6)
C1A Co C4A C5A -70.8(6)
C5B Co C4A C5A 168.1(9)
C3A C4A C5A Co -53.6(6)
C3B Co C5A C4A 85.2(7)
C2B Co C5A C4A 92.2(6)
C3A Co C5A C4A 30.3(4)
C4B Co C5A C4A 3.6(8)
C14 Co C5A C4A -99.5(4)
C12 Co C5A C4A -134.9(7)
C10 Co C5A C4A -140.1(4)
C2A Co C5A C4A 68.5(6)
C11 Co C5A C4A -167.0(4)
C13 Co C5A C4A -78.3(5)
C1B Co C5A C4A 67.1(6)
C1A Co C5A C4A 106.3(5)
C5B Co C5A C4A -6.1(5)
C3B Co C1B C2B 28.6(7)
C3A Co C1B C2B 88.5(8)
C4B Co C1B C2B 63.9(7)
C4A Co C1B C2B 76.3(7)
C14 Co C1B C2B -174.0(7)
C12 Co C1B C2B -134.2(7)
C10 Co C1B C2B -82.4(9)
C2A Co C1B C2B 33(2)
C11 Co C1B C2B -96.1(7)
C13 Co C1B C2B -169.3(6)
C1A Co C1B C2B -20.0(7)
C5B Co C1B C2B 104.8(7)
C5A Co C1B C2B 38.3(8)
Co C1B C2B C3B -51.5(10)
Co C1B C2B C6B 119.9(10)
C3A Co C2B C3B 75.0(6)
C4B Co C2B C3B 24.4(6)
C4A Co C2B C3B 37.1(6)
C14 Co C2B C3B -53.8(15)
C12 Co C2B C3B -168.7(5)
C10 Co C2B C3B -85.2(6)
C2A Co C2B C3B 118.1(12)
C11 Co C2B C3B -126.1(5)
C13 Co C2B C3B 158.3(5)
C1B Co C2B C3B 135.7(11)
C1A Co C2B C3B -119(4)
C5B Co C2B C3B 63.4(7)
C5A Co C2B C3B -5.6(6)
C3B Co C2B C1B -135.7(11)
C3A Co C2B C1B -60.8(8)
C4B Co C2B C1B -111.4(8)
C4A Co C2B C1B -98.6(8)
C14 Co C2B C1B 170.5(11)
C12 Co C2B C1B 55.6(8)
C10 Co C2B C1B 139.1(7)
C2A Co C2B C1B -17.6(12)
C11 Co C2B C1B 98.2(8)
C13 Co C2B C1B 22.6(13)
C1A Co C2B C1B 106(4)
C5B Co C2B C1B -72.4(8)
C5A Co C2B C1B -141.4(8)
C3B Co C2B C6B 108.7(17)
C3A Co C2B C6B -176.3(16)
C4B Co C2B C6B 133.1(14)
C4A Co C2B C6B 145.8(14)
C14 Co C2B C6B 55(2)
C12 Co C2B C6B -60.0(15)
C10 Co C2B C6B 23.5(16)
C2A Co C2B C6B -133.2(19)
C11 Co C2B C6B -17.4(14)
C13 Co C2B C6B -93.0(16)
C1B Co C2B C6B -115.6(16)
C1A Co C2B C6B -10(2)
C5B Co C2B C6B 172.1(12)
C5A Co C2B C6B 103.1(13)
C1B C2B C3B C4B 4.2(17)
C6B C2B C3B C4B -167.5(8)
Co C2B C3B C4B -50.1(9)
C1B C2B C3B Co 54.2(11)
C6B C2B C3B Co -117.4(9)
C2B Co C3B C4B 140.4(10)
C3A Co C3B C4B 62.3(6)
C4A Co C3B C4B 12.7(6)
C14 Co C3B C4B -55.7(6)
C12 Co C3B C4B 169.3(6)
C10 Co C3B C4B -100.6(5)
C2A Co C3B C4B 110.7(7)
C11 Co C3B C4B -145.2(5)
C13 Co C3B C4B -10.2(12)
C1B Co C3B C4B 112.2(7)
C1A Co C3B C4B 157.6(8)
C5B Co C3B C4B 28.5(5)
C5A Co C3B C4B -49.9(6)
C3A Co C3B C2B -78.1(8)
C4B Co C3B C2B -140.4(10)
C4A Co C3B C2B -127.7(9)
C14 Co C3B C2B 163.9(7)
C12 Co C3B C2B 29.0(12)
C10 Co C3B C2B 119.0(7)
C2A Co C3B C2B -29.6(8)
C11 Co C3B C2B 74.5(8)
C13 Co C3B C2B -150.5(8)
C1B Co C3B C2B -28.2(8)
C1A Co C3B C2B 17.3(9)
C5B Co C3B C2B -111.8(8)
C5A Co C3B C2B 169.8(11)
C2B C3B C4B C5B -4.1(14)
Co C3B C4B C5B -52.4(7)
C2B C3B C4B Co 48.3(9)
C2B Co C4B C3B -26.0(7)
C3A Co C4B C3B -88.2(6)
C4A Co C4B C3B -134(2)
C14 Co C4B C3B 138.2(5)
C12 Co C4B C3B -168.4(6)
C10 Co C4B C3B 97.4(5)
C2A Co C4B C3B -55.6(6)
C11 Co C4B C3B 73.4(8)
C13 Co C4B C3B 176.0(5)
C1B Co C4B C3B -63.6(7)
C1A Co C4B C3B -17.0(6)
C5B Co C4B C3B -136.9(8)
C5A Co C4B C3B 56.8(7)
C3B Co C4B C5B 136.9(8)
C2B Co C4B C5B 110.9(7)
C3A Co C4B C5B 48.7(4)
C4A Co C4B C5B 3.0(17)
C14 Co C4B C5B -84.9(4)
C12 Co C4B C5B -31.5(11)
C10 Co C4B C5B -125.7(4)
C2A Co C4B C5B 81.3(5)
C11 Co C4B C5B -149.7(4)
C13 Co C4B C5B -47.1(5)
C1B Co C4B C5B 73.3(6)
C1A Co C4B C5B 119.9(5)
C5A Co C4B C5B -166.3(10)
C3B C4B C5B Co 49.1(7)
C3B Co C5B C4B -26.3(5)
C2B Co C5B C4B -64.3(7)
C3A Co C5B C4B -82.0(6)
C4A Co C5B C4B -1.4(8)
C14 Co C5B C4B 101.7(4)
C12 Co C5B C4B 168.7(4)
C10 Co C5B C4B 81.4(5)
C2A Co C5B C4B -88.4(5)
C11 Co C5B C4B 140.2(6)
C13 Co C5B C4B 141.8(4)
C1B Co C5B C4B -103.6(5)
C1A Co C5B C4B -64.8(6)
C5A Co C5B C4B 7.0(5)
C3B Co C10 C11 -120.2(3)
C2B Co C10 C11 -74.1(6)
C3A Co C10 C11 -176.7(7)
C4B Co C10 C11 -162.6(3)
C4A Co C10 C11 -174.8(3)
C14 Co C10 C11 118.4(2)
C12 Co C10 C11 37.58(17)
C2A Co C10 C11 -50.5(7)
C13 Co C10 C11 80.73(19)
C1B Co C10 C11 -20.3(7)
C1A Co C10 C11 -65.1(4)
C5B Co C10 C11 150.3(3)
C5A Co C10 C11 -144.4(3)
C3B Co C10 C14 121.4(3)
C2B Co C10 C14 167.5(6)
C3A Co C10 C14 64.9(8)
C4B Co C10 C14 78.9(3)
C4A Co C10 C14 66.8(3)
C12 Co C10 C14 -80.84(18)
C2A Co C10 C14 -168.9(7)
C11 Co C10 C14 -118.4(2)
C13 Co C10 C14 -37.69(17)
C1B Co C10 C14 -138.7(6)
C1A Co C10 C14 176.5(4)
C5B Co C10 C14 31.8(3)
C5A Co C10 C14 97.2(3)
C3B Co C10 C15 0.4(5)
C2B Co C10 C15 46.5(7)
C3A Co C10 C15 -56.1(9)
C4B Co C10 C15 -42.0(4)
C4A Co C10 C15 -54.2(5)
C14 Co C10 C15 -121.0(4)
C12 Co C10 C15 158.2(4)
C2A Co C10 C15 70.1(8)
C11 Co C10 C15 120.6(4)
C13 Co C10 C15 -158.7(4)
C1B Co C10 C15 100.3(7)
C1A Co C10 C15 55.5(5)
C5B Co C10 C15 -89.1(4)
C5A Co C10 C15 -23.8(4)
C14 C10 C11 C12 0.3(3)
C15 C10 C11 C12 177.4(3)
Co C10 C11 C12 -59.35(19)
C14 C10 C11 C16 -174.8(3)
C15 C10 C11 C16 2.2(5)
Co C10 C11 C16 125.5(3)
C14 C10 C11 Co 59.68(19)
C15 C10 C11 Co -123.3(3)
C3B Co C11 C10 83.3(4)
C2B Co C11 C10 125.5(6)
C3A Co C11 C10 177.5(6)
C4B Co C11 C10 34.8(6)
C4A Co C11 C10 14.6(8)
C14 Co C11 C10 -38.29(18)
C12 Co C11 C10 -119.4(2)
C2A Co C11 C10 155.2(4)
C13 Co C11 C10 -82.01(19)
C1B Co C11 C10 168.8(4)
C1A Co C11 C10 123.6(4)
C5B Co C11 C10 -80.4(6)
C5A Co C11 C10 44.3(3)
C3B Co C11 C12 -157.3(3)
C2B Co C11 C12 -115.1(6)
C3A Co C11 C12 -63.1(6)
C4B Co C11 C12 154.1(5)
C4A Co C11 C12 134.0(8)
C14 Co C11 C12 81.06(17)
C10 Co C11 C12 119.4(2)
C2A Co C11 C12 -85.5(4)
C13 Co C11 C12 37.34(16)
C1B Co C11 C12 -71.9(4)
C1A Co C11 C12 -117.1(4)
C5B Co C11 C12 39.0(6)
C5A Co C11 C12 163.6(3)
C3B Co C11 C16 -37.8(5)
C2B Co C11 C16 4.4(7)
C3A Co C11 C16 56.4(7)
C4B Co C11 C16 -86.4(6)
C4A Co C11 C16 -106.5(9)
C14 Co C11 C16 -159.4(4)
C12 Co C11 C16 119.5(4)
C10 Co C11 C16 -121.1(4)
C2A Co C11 C16 34.0(5)
C13 Co C11 C16 156.9(4)
C1B Co C11 C16 47.6(5)
C1A Co C11 C16 2.4(5)
C5B Co C11 C16 158.5(6)
C5A Co C11 C16 -76.9(5)
C10 C11 C12 C13 -1.0(3)
C16 C11 C12 C13 174.3(3)
Co C11 C12 C13 -60.4(2)
C10 C11 C12 C17 -176.3(3)
C16 C11 C12 C17 -1.0(5)
Co C11 C12 C17 124.3(3)
C10 C11 C12 Co 59.40(19)
C16 C11 C12 Co -125.4(3)
C3B Co C12 C13 -179.7(7)
C2B Co C12 C13 -158.0(6)
C3A Co C12 C13 -86.5(3)
C4B Co C12 C13 -20.8(9)
C4A Co C12 C13 -35.5(5)
C14 Co C12 C13 37.41(17)
C10 Co C12 C13 81.57(18)
C2A Co C12 C13 -128.8(4)
C11 Co C12 C13 119.0(2)
C1B Co C12 C13 -125.3(5)
C1A Co C12 C13 -170.2(4)
C5B Co C12 C13 -45.0(3)
C5A Co C12 C13 75.9(8)
C3B Co C12 C11 61.2(8)
C2B Co C12 C11 83.0(6)
C3A Co C12 C11 154.5(3)
C4B Co C12 C11 -139.8(8)
C4A Co C12 C11 -154.5(5)
C14 Co C12 C11 -81.62(18)
C10 Co C12 C11 -37.46(17)
C2A Co C12 C11 112.2(4)
C13 Co C12 C11 -119.0(2)
C1B Co C12 C11 115.7(5)
C1A Co C12 C11 70.8(4)
C5B Co C12 C11 -164.0(3)
C5A Co C12 C11 -43.1(8)
C3B Co C12 C17 -59.8(8)
C2B Co C12 C17 -38.1(6)
C3A Co C12 C17 33.5(4)
C4B Co C12 C17 99.2(9)
C4A Co C12 C17 84.4(6)
C14 Co C12 C17 157.3(3)
C10 Co C12 C17 -158.5(3)
C2A Co C12 C17 -8.8(5)
C11 Co C12 C17 -121.1(3)
C13 Co C12 C17 119.9(4)
C1B Co C12 C17 -5.3(5)
C1A Co C12 C17 -50.3(5)
C5B Co C12 C17 74.9(4)
C5A Co C12 C17 -164.2(7)
C11 C12 C13 C14 1.3(3)
C17 C12 C13 C14 176.6(3)
Co C12 C13 C14 -58.62(19)
C11 C12 C13 C18 -175.3(3)
C17 C12 C13 C18 0.0(5)
Co C12 C13 C18 124.8(3)
C11 C12 C13 Co 59.88(19)
C17 C12 C13 Co -124.7(3)
C3B Co C13 C12 179.7(8)
C2B Co C13 C12 47.5(9)
C3A Co C13 C12 117.1(3)
C4B Co C13 C12 172.3(3)
C4A Co C13 C12 161.3(3)
C14 Co C13 C12 -119.7(2)
C10 Co C13 C12 -81.60(18)
C2A Co C13 C12 71.0(5)
C11 Co C13 C12 -37.88(17)
C1B Co C13 C12 63.5(5)
C1A Co C13 C12 17.9(7)
C5B Co C13 C12 142.7(3)
C5A Co C13 C12 -153.4(3)
C3B Co C13 C14 -60.6(8)
C2B Co C13 C14 167.1(8)
C3A Co C13 C14 -123.2(3)
C4B Co C13 C14 -68.1(3)
C4A Co C13 C14 -79.0(3)
C12 Co C13 C14 119.7(2)
C10 Co C13 C14 38.09(18)
C2A Co C13 C14 -169.3(4)
C11 Co C13 C14 81.81(18)
C1B Co C13 C14 -176.9(5)
C1A Co C13 C14 137.5(6)
C5B Co C13 C14 -97.6(3)
C5A Co C13 C14 -33.7(4)
C3B Co C13 C18 59.4(9)
C2B Co C13 C18 -72.9(9)
C3A Co C13 C18 -3.3(4)
C4B Co C13 C18 51.9(4)
C4A Co C13 C18 40.9(4)
C14 Co C13 C18 120.0(4)
C12 Co C13 C18 -120.3(4)
C10 Co C13 C18 158.1(3)
C2A Co C13 C18 -49.4(5)
C11 Co C13 C18 -158.2(3)
C1B Co C13 C18 -56.9(6)
C1A Co C13 C18 -102.5(7)
C5B Co C13 C18 22.4(4)
C5A Co C13 C18 86.3(4)
C12 C13 C14 C10 -1.1(3)
C18 C13 C14 C10 175.6(3)
Co C13 C14 C10 -59.87(19)
C12 C13 C14 C19 -176.8(3)
C18 C13 C14 C19 -0.2(5)
Co C13 C14 C19 124.4(3)
C12 C13 C14 Co 58.82(19)
C18 C13 C14 Co -124.6(3)
C11 C10 C14 C13 0.4(3)
C15 C10 C14 C13 -176.6(3)
Co C10 C14 C13 60.36(19)
C11 C10 C14 C19 176.1(3)
C15 C10 C14 C19 -0.9(5)
Co C10 C14 C19 -123.9(3)
C11 C10 C14 Co -59.92(19)
C15 C10 C14 Co 123.0(3)
C3B Co C14 C13 158.5(3)
C2B Co C14 C13 -158.8(13)
C3A Co C14 C13 81.8(3)
C4B Co C14 C13 126.8(3)
C4A Co C14 C13 113.4(3)
C12 Co C14 C13 -37.02(16)
C10 Co C14 C13 -118.8(2)
C2A Co C14 C13 38.1(14)
C11 Co C14 C13 -80.88(19)
C1B Co C14 C13 6.7(10)
C1A Co C14 C13 -126.2(8)
C5B Co C14 C13 84.5(2)
C5A Co C14 C13 155.4(3)
C3B Co C14 C10 -82.7(4)
C2B Co C14 C10 -40.0(13)
C3A Co C14 C10 -159.4(3)
C4B Co C14 C10 -114.4(3)
C4A Co C14 C10 -127.8(3)
C12 Co C14 C10 81.77(19)
C2A Co C14 C10 156.9(14)
C11 Co C14 C10 37.90(18)
C13 Co C14 C10 118.8(2)
C1B Co C14 C10 125.5(10)
C1A Co C14 C10 -7.4(9)
C5B Co C14 C10 -156.7(3)
C5A Co C14 C10 -85.8(3)
C3B Co C14 C19 37.8(5)
C2B Co C14 C19 80.5(13)
C3A Co C14 C19 -38.9(5)
C4B Co C14 C19 6.1(4)
C4A Co C14 C19 -7.3(4)
C12 Co C14 C19 -157.7(4)
C10 Co C14 C19 120.5(4)
C2A Co C14 C19 -82.6(15)
C11 Co C14 C19 158.4(4)
C13 Co C14 C19 -120.7(4)
C1B Co C14 C19 -114.1(10)
C1A Co C14 C19 113.0(9)
C5B Co C14 C19 -36.2(4)
C5A Co C14 C19 34.7(4)
